data_2201382
loop_
_publ_author_name
'Sarangarajan, Thanjavur Ramabhadran'
'Panchanatheswaran, Krishnaswamy'
'Thanikachalam, Kanagasabapathy'
'Jeyaraman, Ramasubbu'

_publ_section_title
;
 3,5-Bis(3-chlorophenyl)-4-formyl-2,6-dimethylcyclohexan-1-one
;
_journal_issue 10
_journal_name_full 'Acta Crystallographica Section E'
_journal_page_first o1053
_journal_page_last o1054
_journal_paper_doi 10.1107/S1600536802015283
_journal_volume 58
_journal_year 2002
_chemical_formula_iupac 'C21 H20 Cl2 O2'
_chemical_formula_moiety 'C21 H20 Cl2 O2'
_chemical_formula_sum 'C21 H20 Cl2 O2'
_chemical_formula_weight 375.27
_chemical_name_systematic
;
2,6-dimethyl-3,5-(3-chlorophenyl)-4-formyl-cyclohexan-1-one
;
_space_group_IT_number 19
_symmetry_cell_setting orthorhombic
_symmetry_space_group_name_Hall 'P 2ac 2ab'
_symmetry_space_group_name_H-M 'P 21 21 21'
_atom_sites_solution_hydrogens geom
_atom_sites_solution_primary direct
_atom_sites_solution_secondary difmap
_audit_creation_method SHELXL-97
_cell_angle_alpha 90.00
_cell_angle_beta 90.00
_cell_angle_gamma 90.00
_cell_formula_units_Z 4
_cell_length_a 7.635(2)
_cell_length_b 12.1814(15)
_cell_length_c 20.175(4)
_cell_measurement_reflns_used 25
_cell_measurement_temperature 293(2)
_cell_measurement_theta_max 12
_cell_measurement_theta_min 2
_cell_volume 1876.4(7)
_computing_cell_refinement 'CAD-4 Software'
_computing_data_collection 'CAD-4 Software (Enraf-Nonius, 1989)'
_computing_data_reduction 'MolEN (Fair, 1990)'
_computing_molecular_graphics 'ZORTEP (Zsolnai, 1997)'
_computing_publication_material SHELXL97
_computing_structure_refinement 'SHELXL97 (Sheldrick, 1997)'
_computing_structure_solution 'SHELXS97 (Sheldrick, 1997)'
_diffrn_ambient_temperature 293(2)
_diffrn_measured_fraction_theta_full 0.999
_diffrn_measured_fraction_theta_max 0.999
_diffrn_measurement_device_type 'Enraf-Nonius CAD-4'
_diffrn_measurement_method \w-2\q
_diffrn_radiation_monochromator graphite
_diffrn_radiation_source 'fine-focus sealed tube'
_diffrn_radiation_type MoK\a
_diffrn_radiation_wavelength 0.71069
_diffrn_reflns_av_R_equivalents 0.0000
_diffrn_reflns_av_sigmaI/netI 0.0294
_diffrn_reflns_limit_h_max 9
_diffrn_reflns_limit_h_min 0
_diffrn_reflns_limit_k_max 14
_diffrn_reflns_limit_k_min 0
_diffrn_reflns_limit_l_max 23
_diffrn_reflns_limit_l_min 0
_diffrn_reflns_number 1904
_diffrn_reflns_theta_full 24.97
_diffrn_reflns_theta_max 24.98
_diffrn_reflns_theta_min 2.02
_diffrn_standards_decay_% negligible
_diffrn_standards_interval_count 100
_diffrn_standards_number 3
_exptl_absorpt_coefficient_mu 0.357
_exptl_absorpt_correction_T_max 0.9994
_exptl_absorpt_correction_T_min 0.9823
_exptl_absorpt_correction_type '\y scan'
_exptl_absorpt_process_details '(North et al., 1968)'
_exptl_crystal_colour colourless
_exptl_crystal_density_diffrn 1.328
_exptl_crystal_density_method 'not measured'
_exptl_crystal_description 'translucent block'
_exptl_crystal_F_000 784
_exptl_crystal_size_max 0.2
_exptl_crystal_size_mid 0.2
_exptl_crystal_size_min 0.1
_refine_diff_density_max 0.181
_refine_diff_density_min -0.177
_refine_ls_extinction_method none
_refine_ls_goodness_of_fit_ref 1.150
_refine_ls_hydrogen_treatment constr
_refine_ls_matrix_type full
_refine_ls_number_parameters 226
_refine_ls_number_reflns 1904
_refine_ls_number_restraints 0
_refine_ls_restrained_S_all 1.150
_refine_ls_R_factor_all 0.0730
_refine_ls_R_factor_gt 0.0422
_refine_ls_shift/su_max <0.001
_refine_ls_shift/su_mean <0.001
_refine_ls_structure_factor_coef Fsqd
_refine_ls_weighting_details 'calc w = 1/[\s^2^(Fo^2^)+(0.0344P)^2^+0.6059P] where P = (Fo^2^+2Fc^2^)/3'
_refine_ls_weighting_scheme calc
_refine_ls_wR_factor_gt 0.0815
_refine_ls_wR_factor_ref 0.1001
_reflns_number_gt 1399
_reflns_number_total 1904
_reflns_threshold_expression I>2\s(I)
_cod_data_source_file ci6143.cif
_cod_data_source_block I
_cod_database_code 2201382
_cod_database_fobs_code 2201382

loop_
_symmetry_equiv_pos_as_xyz
'x, y, z'
'-x+1/2, -y, z+1/2'
'x+1/2, -y+1/2, -z'
'-x, y+1/2, -z+1/2'

loop_
_atom_site_label
_atom_site_fract_x
_atom_site_fract_y
_atom_site_fract_z
_atom_site_U_iso_or_equiv
_atom_site_adp_type
_atom_site_calc_flag
_atom_site_refinement_flags
_atom_site_occupancy
_atom_site_disorder_assembly
_atom_site_disorder_group
_atom_site_type_symbol
C1 0.8270(5) 0.1378(3) 0.1271(2) 0.0502(10) Uani d . 1 . . C
C2 0.7519(5) 0.2517(3) 0.13446(19) 0.0492(10) Uani d . 1 . . C
H2 0.7735 0.2921 0.0932 0.059 Uiso calc R 1 . . H
C3 0.5512(5) 0.2378(3) 0.14281(18) 0.0468(10) Uani d . 1 . . C
H3 0.5325 0.1929 0.1825 0.056 Uiso calc R 1 . . H
C4 0.4734(5) 0.1736(3) 0.0836(2) 0.0446(10) Uani d . 1 . . C
H4 0.5008 0.2124 0.0423 0.054 Uiso calc R 1 . . H
C5 0.5565(5) 0.0586(3) 0.0818(2) 0.0474(10) Uani d . 1 . . C
H5 0.5385 0.0255 0.1255 0.057 Uiso calc R 1 . . H
C6 0.7571(5) 0.0690(3) 0.0712(2) 0.0510(11) Uani d . 1 . . C
H6 0.7777 0.1080 0.0295 0.061 Uiso calc R 1 . . H
O7 0.9329(4) 0.1020(2) 0.16662(14) 0.0604(8) Uani d . 1 . . O
C8 0.8348(7) 0.3150(4) 0.1910(2) 0.0731(14) Uani d . 1 . . C
H8A 0.9584 0.3217 0.1834 0.110 Uiso calc R 1 . . H
H8B 0.8151 0.2765 0.2319 0.110 Uiso calc R 1 . . H
H8C 0.7833 0.3867 0.1936 0.110 Uiso calc R 1 . . H
C9 0.2779(6) 0.1650(3) 0.0912(2) 0.0497(10) Uani d . 1 . . C
H9 0.2349 0.1287 0.1283 0.060 Uiso calc R 1 . . H
O10 0.1740(4) 0.2016(3) 0.05289(15) 0.0780(10) Uani d . 1 . . O
C11 0.8479(7) -0.0420(4) 0.0675(3) 0.0759(15) Uani d . 1 . . C
H11A 0.9712 -0.0313 0.0609 0.114 Uiso calc R 1 . . H
H11B 0.8007 -0.0834 0.0312 0.114 Uiso calc R 1 . . H
H11C 0.8291 -0.0813 0.1081 0.114 Uiso calc R 1 . . H
C12 0.4603(5) 0.3460(3) 0.1545(2) 0.0520(10) Uani d . 1 . . C
C13 0.4850(6) 0.4343(4) 0.1119(2) 0.0652(13) Uani d . 1 . . C
H13 0.5550 0.4251 0.0746 0.078 Uiso calc R 1 . . H
C14 0.4091(8) 0.5351(4) 0.1233(3) 0.0858(17) Uani d . 1 . . C
H14 0.4296 0.5932 0.0945 0.103 Uiso calc R 1 . . H
C15 0.3021(8) 0.5491(5) 0.1778(3) 0.0923(19) Uani d . 1 . . C
H15 0.2516 0.6173 0.1860 0.111 Uiso calc R 1 . . H
C16 0.2702(8) 0.4639(5) 0.2197(3) 0.0841(17) Uani d . 1 . . C
H16 0.1961 0.4734 0.2559 0.101 Uiso calc R 1 . . H
C17 0.3484(6) 0.3629(4) 0.2084(2) 0.0610(12) Uani d . 1 . . C
Cl18 0.30319(19) 0.25791(13) 0.26360(5) 0.0876(5) Uani d . 1 . . Cl
C19 0.4697(6) -0.0153(3) 0.0319(2) 0.0499(10) Uani d . 1 . . C
C20 0.3628(6) -0.1039(3) 0.0498(2) 0.0607(12) Uani d . 1 . . C
C21 0.2843(7) -0.1714(4) 0.0038(3) 0.0721(14) Uani d . 1 . . C
H21 0.2145 -0.2297 0.0176 0.087 Uiso calc R 1 . . H
C22 0.3096(8) -0.1524(4) -0.0621(3) 0.0839(16) Uani d . 1 . . C
H22 0.2574 -0.1978 -0.0934 0.101 Uiso calc R 1 . . H
C23 0.4128(8) -0.0655(5) -0.0822(3) 0.0816(16) Uani d . 1 . . C
H23 0.4301 -0.0524 -0.1271 0.098 Uiso calc R 1 . . H
C24 0.4906(6) 0.0021(4) -0.0357(2) 0.0650(13) Uani d . 1 . . C
H24 0.5586 0.0608 -0.0500 0.078 Uiso calc R 1 . . H
Cl25 0.3244(2) -0.13281(11) 0.13299(7) 0.0888(5) Uani d . 1 . . Cl

loop_
_atom_site_aniso_label
_atom_site_aniso_U_11
_atom_site_aniso_U_22
_atom_site_aniso_U_33
_atom_site_aniso_U_12
_atom_site_aniso_U_13
_atom_site_aniso_U_23
C1 0.034(2) 0.057(2) 0.060(2) -0.006(2) 0.002(2) 0.011(2)
C2 0.043(2) 0.051(2) 0.053(2) -0.004(2) -0.0024(18) 0.004(2)
C3 0.046(2) 0.050(2) 0.044(2) -0.001(2) 0.0023(18) 0.000(2)
C4 0.041(2) 0.047(2) 0.046(2) 0.000(2) 0.0023(18) 0.006(2)
C5 0.046(2) 0.047(2) 0.049(2) -0.004(2) -0.003(2) 0.007(2)
C6 0.043(2) 0.049(2) 0.060(2) 0.003(2) -0.003(2) 0.000(2)
O7 0.0450(17) 0.0674(19) 0.0687(18) 0.0000(16) -0.0039(16) 0.0130(16)
C8 0.062(3) 0.072(3) 0.085(3) -0.003(3) -0.013(3) -0.013(3)
C9 0.050(3) 0.051(2) 0.048(2) 0.000(2) -0.003(2) 0.003(2)
O10 0.0513(19) 0.104(3) 0.079(2) 0.005(2) -0.0113(18) 0.028(2)
C11 0.063(3) 0.067(3) 0.097(4) 0.016(3) -0.005(3) -0.013(3)
C12 0.046(2) 0.056(3) 0.053(2) -0.005(2) -0.001(2) -0.014(2)
C13 0.059(3) 0.056(3) 0.080(3) -0.002(3) 0.005(3) -0.002(2)
C14 0.088(4) 0.050(3) 0.119(5) 0.004(3) -0.011(4) -0.004(3)
C15 0.073(4) 0.070(4) 0.134(5) 0.013(3) -0.016(4) -0.047(4)
C16 0.072(4) 0.092(4) 0.088(4) 0.001(3) 0.001(3) -0.042(3)
C17 0.055(3) 0.070(3) 0.057(2) -0.002(3) -0.007(2) -0.021(2)
Cl18 0.0821(9) 0.1231(11) 0.0576(6) -0.0011(10) 0.0159(7) 0.0000(7)
C19 0.051(3) 0.041(2) 0.058(2) 0.006(2) -0.005(2) -0.003(2)
C20 0.065(3) 0.046(2) 0.071(3) 0.008(2) -0.010(3) -0.002(2)
C21 0.068(3) 0.048(3) 0.100(4) -0.005(3) -0.014(3) -0.010(3)
C22 0.092(4) 0.076(4) 0.084(4) 0.006(4) -0.019(3) -0.029(3)
C23 0.098(4) 0.087(4) 0.060(3) 0.012(4) -0.012(3) -0.009(3)
C24 0.069(3) 0.068(3) 0.058(3) 0.006(3) -0.004(2) -0.006(2)
Cl25 0.1037(11) 0.0784(8) 0.0842(8) -0.0309(9) -0.0067(9) 0.0221(7)

loop_
_atom_type_symbol
_atom_type_description
_atom_type_scat_dispersion_real
_atom_type_scat_dispersion_imag
_atom_type_scat_source
C C 0.0033 0.0016 'International Tables Vol C Tables 4.2.6.8 and 6.1.1.4'
H H 0.0000 0.0000 'International Tables Vol C Tables 4.2.6.8 and 6.1.1.4'
O O 0.0106 0.0060 'International Tables Vol C Tables 4.2.6.8 and 6.1.1.4'
Cl Cl 0.1484 0.1585 'International Tables Vol C Tables 4.2.6.8 and 6.1.1.4'

loop_
_geom_angle_atom_site_label_1
_geom_angle_atom_site_label_2
_geom_angle_atom_site_label_3
_geom_angle
O7 C1 C6 121.8(4)
O7 C1 C2 121.2(4)
C6 C1 C2 116.9(4)
C1 C2 C8 112.5(4)
C1 C2 C3 106.6(3)
C8 C2 C3 112.7(4)
C1 C2 H2 108.3
C8 C2 H2 108.3
C3 C2 H2 108.3
C12 C3 C4 112.7(3)
C12 C3 C2 112.1(3)
C4 C3 C2 110.5(3)
C12 C3 H3 107.1
C4 C3 H3 107.1
C2 C3 H3 107.1
C9 C4 C5 110.4(3)
C9 C4 C3 109.7(3)
C5 C4 C3 108.7(3)
C9 C4 H4 109.3
C5 C4 H4 109.3
C3 C4 H4 109.3
C19 C5 C4 112.3(3)
C19 C5 C6 113.0(4)
C4 C5 C6 109.6(3)
C19 C5 H5 107.2
C4 C5 H5 107.2
C6 C5 H5 107.2
C1 C6 C11 111.8(4)
C1 C6 C5 107.1(4)
C11 C6 C5 112.6(4)
C1 C6 H6 108.4
C11 C6 H6 108.4
C5 C6 H6 108.4
C2 C8 H8A 109.5
C2 C8 H8B 109.5
H8A C8 H8B 109.5
C2 C8 H8C 109.5
H8A C8 H8C 109.5
H8B C8 H8C 109.5
O10 C9 C4 124.6(4)
O10 C9 H9 117.7
C4 C9 H9 117.7
C6 C11 H11A 109.5
C6 C11 H11B 109.5
H11A C11 H11B 109.5
C6 C11 H11C 109.5
H11A C11 H11C 109.5
H11B C11 H11C 109.5
C13 C12 C17 116.8(4)
C13 C12 C3 121.2(4)
C17 C12 C3 122.0(4)
C14 C13 C12 122.0(5)
C14 C13 H13 119.0
C12 C13 H13 119.0
C13 C14 C15 119.5(5)
C13 C14 H14 120.2
C15 C14 H14 120.2
C16 C15 C14 120.4(5)
C16 C15 H15 119.8
C14 C15 H15 119.8
C15 C16 C17 119.9(5)
C15 C16 H16 120.1
C17 C16 H16 120.1
C16 C17 C12 121.4(5)
C16 C17 Cl18 117.7(4)
C12 C17 Cl18 120.9(4)
C24 C19 C20 116.0(4)
C24 C19 C5 121.0(4)
C20 C19 C5 123.0(4)
C21 C20 C19 122.6(4)
C21 C20 Cl25 117.1(4)
C19 C20 Cl25 120.3(3)
C22 C21 C20 119.6(5)
C22 C21 H21 120.2
C20 C21 H21 120.2
C21 C22 C23 119.9(5)
C21 C22 H22 120.1
C23 C22 H22 120.1
C22 C23 C24 120.2(5)
C22 C23 H23 119.9
C24 C23 H23 119.9
C23 C24 C19 121.7(5)
C23 C24 H24 119.1
C19 C24 H24 119.1

loop_
_geom_bond_atom_site_label_1
_geom_bond_atom_site_label_2
_geom_bond_site_symmetry_2
_geom_bond_distance
_geom_bond_publ_flag
C1 O7 . 1.217(4) ?
C1 C6 . 1.503(6) ?
C1 C2 . 1.509(6) ?
C2 C8 . 1.515(6) ?
C2 C3 . 1.551(5) ?
C2 H2 . 0.98 ?
C3 C12 . 1.509(6) ?
C3 C4 . 1.546(5) ?
C3 H3 . 0.98 ?
C4 C9 . 1.505(6) ?
C4 C5 . 1.538(5) ?
C4 H4 . 0.98 ?
C5 C19 . 1.504(6) ?
C5 C6 . 1.551(6) ?
C5 H5 . 0.98 ?
C6 C11 . 1.521(6) ?
C6 H6 . 0.98 ?
C8 H8A . 0.96 ?
C8 H8B . 0.96 ?
C8 H8C . 0.96 ?
C9 O10 . 1.193(4) ?
C9 H9 . 0.93 ?
C11 H11A . 0.96 ?
C11 H11B . 0.96 ?
C11 H11C . 0.96 ?
C12 C13 . 1.389(6) ?
C12 C17 . 1.399(6) ?
C13 C14 . 1.377(6) ?
C13 H13 . 0.93 ?
C14 C15 . 1.380(8) ?
C14 H14 . 0.93 ?
C15 C16 . 1.361(7) ?
C15 H15 . 0.93 ?
C16 C17 . 1.386(7) ?
C16 H16 . 0.93 ?
C17 Cl18 . 1.730(5) ?
C19 C24 . 1.389(6) ?
C19 C20 . 1.400(6) ?
C20 C21 . 1.378(6) ?
C20 Cl25 . 1.739(5) ?
C21 C22 . 1.362(7) ?
C21 H21 . 0.93 ?
C22 C23 . 1.381(7) ?
C22 H22 . 0.93 ?
C23 C24 . 1.382(6) ?
C23 H23 . 0.93 ?
C24 H24 . 0.93 ?

loop_
_geom_torsion_atom_site_label_1
_geom_torsion_atom_site_label_2
_geom_torsion_atom_site_label_3
_geom_torsion_atom_site_label_4
_geom_torsion
_geom_torsion_publ_flag
O7 C1 C2 C8 5.0(5) ?
C6 C1 C2 C8 -178.5(4) ?
O7 C1 C2 C3 -119.0(4) ?
C6 C1 C2 C3 57.4(5) yes
C1 C2 C3 C12 176.9(3) ?
C8 C2 C3 C12 52.9(5) ?
C1 C2 C3 C4 -56.5(4) yes
C8 C2 C3 C4 179.6(3) ?
C12 C3 C4 C9 -51.4(4) ?
C2 C3 C4 C9 -177.7(4) ?
C12 C3 C4 C5 -172.2(3) ?
C2 C3 C4 C5 61.5(4) yes
C9 C4 C5 C19 51.3(5) ?
C3 C4 C5 C19 171.7(3) ?
C9 C4 C5 C6 177.8(3) ?
C3 C4 C5 C6 -61.8(4) yes
O7 C1 C6 C11 -5.7(6) ?
C2 C1 C6 C11 177.8(4) ?
O7 C1 C6 C5 118.0(4) ?
C2 C1 C6 C5 -58.4(5) yes
C19 C5 C6 C1 -176.0(3) ?
C4 C5 C6 C1 57.9(4) yes
C19 C5 C6 C11 -52.7(5) ?
C4 C5 C6 C11 -178.9(4) ?
C5 C4 C9 O10 -121.3(5) ?
C3 C4 C9 O10 118.9(5) ?
C4 C3 C12 C13 -72.8(5) ?
C2 C3 C12 C13 52.7(5) ?
C4 C3 C12 C17 107.6(4) ?
C2 C3 C12 C17 -127.0(4) ?
C17 C12 C13 C14 2.4(7) ?
C3 C12 C13 C14 -177.2(4) ?
C12 C13 C14 C15 -1.3(8) ?
C13 C14 C15 C16 -0.7(9) ?
C14 C15 C16 C17 1.4(9) ?
C15 C16 C17 C12 -0.1(8) ?
C15 C16 C17 Cl18 179.8(4) ?
C13 C12 C17 C16 -1.8(7) ?
C3 C12 C17 C16 177.9(4) ?
C13 C12 C17 Cl18 178.3(3) ?
C3 C12 C17 Cl18 -2.0(6) ?
C4 C5 C19 C24 70.6(5) ?
C6 C5 C19 C24 -54.1(5) ?
C4 C5 C19 C20 -108.7(4) ?
C6 C5 C19 C20 126.6(4) ?
C24 C19 C20 C21 0.9(7) ?
C5 C19 C20 C21 -179.8(4) ?
C24 C19 C20 Cl25 -179.1(3) ?
C5 C19 C20 Cl25 0.1(6) ?
C19 C20 C21 C22 -0.2(7) ?
Cl25 C20 C21 C22 179.8(4) ?
C20 C21 C22 C23 -0.3(8) ?
C21 C22 C23 C24 0.0(8) ?
C22 C23 C24 C19 0.7(8) ?
C20 C19 C24 C23 -1.2(7) ?
C5 C19 C24 C23 179.5(4) ?
